data_2207641
loop_
_publ_author_name
'Yan Yu'
'Chang Liu'
'Xingyu Yang'

_publ_section_title
;
 5,5-Dimethyl-2-oxo-4-phenyl-2-(2-pyridylamino)-1,3,2-dioxaphosphorinane
;
_journal_coeditor_code SJ6147
_journal_issue 12
_journal_name_full 'Acta Crystallographica Section E'
_journal_page_first o4270
_journal_page_last o4271
_journal_paper_doi 10.1107/S1600536805036585
_journal_volume 61
_journal_year 2005
_chemical_formula_iupac 'C16 H19 N2 O3 P'
_chemical_formula_moiety 'C16 H19 N2 O3 P'
_chemical_formula_sum 'C16 H19 N2 O3 P'
_chemical_formula_weight 318.30
_chemical_name_systematic
;
5,5-Dimethyl-2-oxo-4-phenyl-2-(2-pyridylamino)-1,3,2-dioxaphosphorinane
;
_space_group_IT_number 14
_symmetry_cell_setting monoclinic
_symmetry_space_group_name_Hall '-P 2ybc'
_symmetry_space_group_name_H-M 'P 1 21/c 1'
_atom_sites_solution_hydrogens geom
_atom_sites_solution_primary direct
_atom_sites_solution_secondary difmap
_audit_creation_method SHELXL-97
_cell_angle_alpha 90.00
_cell_angle_beta 96.231(2)
_cell_angle_gamma 90.00
_cell_formula_units_Z 4
_cell_length_a 10.3775(9)
_cell_length_b 7.4406(7)
_cell_length_c 20.6390(18)
_cell_measurement_reflns_used 3123
_cell_measurement_temperature 292(2)
_cell_measurement_theta_max 27.83
_cell_measurement_theta_min 2.64
_cell_volume 1584.2(2)
_computing_cell_refinement 'SAINT (Bruker, 2000)'
_computing_data_collection 'SMART (Bruker, 2000)'
_computing_data_reduction SAINT
_computing_molecular_graphics 'SHELXTL (Bruker, 1997)'
_computing_publication_material SHELXTL
_computing_structure_refinement 'SHELXL97 (Sheldrick, 1997)'
_computing_structure_solution 'SHELXS97 (Sheldrick, 1997)'
_diffrn_ambient_temperature 292(2)
_diffrn_measured_fraction_theta_full 0.997
_diffrn_measured_fraction_theta_max 0.997
_diffrn_measurement_device_type 'Bruker, CCD area-detector'
_diffrn_measurement_method '\f and \w'
_diffrn_radiation_monochromator graphite
_diffrn_radiation_source 'fine-focus sealed tube'
_diffrn_radiation_type MoK\a
_diffrn_radiation_wavelength 0.71073
_diffrn_reflns_av_R_equivalents 0.0228
_diffrn_reflns_av_sigmaI/netI 0.0156
_diffrn_reflns_limit_h_max 11
_diffrn_reflns_limit_h_min -12
_diffrn_reflns_limit_k_max 9
_diffrn_reflns_limit_k_min -7
_diffrn_reflns_limit_l_max 24
_diffrn_reflns_limit_l_min -25
_diffrn_reflns_number 23120
_diffrn_reflns_theta_full 26.00
_diffrn_reflns_theta_max 26.00
_diffrn_reflns_theta_min 1.97
_diffrn_standards_number 0
_exptl_absorpt_coefficient_mu 0.187
_exptl_absorpt_correction_T_max 0.9815
_exptl_absorpt_correction_T_min 0.9459
_exptl_absorpt_correction_type multi-scan
_exptl_absorpt_process_details '(SADABS; Bruker, 2000)'
_exptl_crystal_colour colorless
_exptl_crystal_density_diffrn 1.335
_exptl_crystal_density_method 'not measured'
_exptl_crystal_description block
_exptl_crystal_F_000 672
_exptl_crystal_size_max 0.30
_exptl_crystal_size_mid 0.20
_exptl_crystal_size_min 0.10
_refine_diff_density_max 0.215
_refine_diff_density_min -0.387
_refine_ls_extinction_method none
_refine_ls_goodness_of_fit_ref 1.123
_refine_ls_hydrogen_treatment mixed
_refine_ls_matrix_type full
_refine_ls_number_parameters 204
_refine_ls_number_reflns 3107
_refine_ls_number_restraints 1
_refine_ls_restrained_S_all 1.123
_refine_ls_R_factor_all 0.0497
_refine_ls_R_factor_gt 0.0465
_refine_ls_shift/su_max 0.001
_refine_ls_shift/su_mean 0.000
_refine_ls_structure_factor_coef Fsqd
_refine_ls_weighting_details 'calc w=1/[\s^2^(Fo^2^)+(0.0529P)^2^+0.8267P] where P=(Fo^2^+2Fc^2^)/3'
_refine_ls_weighting_scheme calc
_refine_ls_wR_factor_gt 0.1182
_refine_ls_wR_factor_ref 0.1203
_reflns_number_gt 2913
_reflns_number_total 3107
_reflns_threshold_expression I>2\s(I)
_cod_data_source_file sj6147.cif
_cod_data_source_block I
_cod_depositor_comments
;
The following automatic conversions were performed:
'_symmetry_cell_setting' value 'Monoclinic' changed to 'monoclinic'
according to '/home/saulius/struct/CIF-dictionaries/cif_core.dic'
dictionary named 'cif_core.dic' version 2.4.1 from 2010-06-29.

Automatic conversion script
Id: cif_fix_enum 1527 2010-12-29 10:47:43Z saulius 

The following automatic conversions were performed:

'_symmetry_cell_setting' value 'Monoclinic' changed to 'monoclinic'
according to /home/saulius/struct/CIF-dictionaries/cif_core.dic
dictionary named 'cif_core.dic' version 2.4.1 from 2010-06-29.

Automatic conversion script
Id: cif_fix_values 1715 2011-07-08 13:25:40Z adriana 
;
_cod_original_sg_symbol_H-M 'P 21/c'
_cod_database_code 2207641

loop_
_symmetry_equiv_pos_as_xyz
'x, y, z'
'-x, y+1/2, -z+1/2'
'-x, -y, -z'
'x, -y-1/2, z-1/2'

loop_
_atom_site_label
_atom_site_fract_x
_atom_site_fract_y
_atom_site_fract_z
_atom_site_U_iso_or_equiv
_atom_site_adp_type
_atom_site_calc_flag
_atom_site_refinement_flags
_atom_site_occupancy
_atom_site_type_symbol
C1 0.5936(2) 0.3092(3) 0.30954(10) 0.0500(5) Uani d . 1 C
H1 0.5538 0.4188 0.2987 0.060 Uiso calc R 1 H
C2 0.5922(2) 0.2412(4) 0.37190(11) 0.0610(6) Uani d . 1 C
H2 0.5535 0.3068 0.4029 0.073 Uiso calc R 1 H
C3 0.6475(2) 0.0781(4) 0.38824(11) 0.0597(6) Uani d . 1 C
H3 0.6443 0.0313 0.4298 0.072 Uiso calc R 1 H
C4 0.7076(3) -0.0158(3) 0.34287(11) 0.0595(6) Uani d . 1 C
H4 0.7462 -0.1260 0.3540 0.071 Uiso calc R 1 H
C5 0.7113(2) 0.0522(3) 0.28061(10) 0.0475(5) Uani d . 1 C
H5 0.7528 -0.0123 0.2503 0.057 Uiso calc R 1 H
C6 0.65345(17) 0.2157(3) 0.26306(9) 0.0376(4) Uani d . 1 C
C7 0.65045(17) 0.2870(2) 0.19469(9) 0.0360(4) Uani d . 1 C
H7 0.5694 0.3538 0.1844 0.043 Uiso calc R 1 H
C8 0.76406(19) 0.4105(3) 0.18032(9) 0.0404(4) Uani d . 1 C
C9 0.7594(3) 0.5852(3) 0.21957(12) 0.0575(6) Uani d . 1 C
H9A 0.6743 0.6368 0.2119 0.086 Uiso calc R 1 H
H9B 0.8219 0.6685 0.2062 0.086 Uiso calc R 1 H
H9C 0.7789 0.5595 0.2652 0.086 Uiso calc R 1 H
C10 0.89577(19) 0.3188(3) 0.19583(11) 0.0508(5) Uani d . 1 C
H10A 0.9630 0.3973 0.1842 0.076 Uiso calc R 1 H
H10B 0.8972 0.2091 0.1714 0.076 Uiso calc R 1 H
H10C 0.9098 0.2925 0.2416 0.076 Uiso calc R 1 H
C11 0.7428(2) 0.4627(3) 0.10860(10) 0.0464(5) Uani d . 1 C
H11A 0.6633 0.5316 0.1009 0.056 Uiso calc R 1 H
H11B 0.8136 0.5391 0.0985 0.056 Uiso calc R 1 H
C12 0.80205(18) -0.0963(3) 0.04401(9) 0.0378(4) Uani d . 1 C
N2 0.88497(17) -0.0663(3) 0.09618(8) 0.0493(4) Uani d . 1 N
C14 1.0038(2) -0.1390(3) 0.09510(13) 0.0605(6) Uani d . 1 C
H14 1.0642 -0.1205 0.1312 0.073 Uiso calc R 1 H
C15 1.0413(2) -0.2376(4) 0.04501(14) 0.0648(7) Uani d . 1 C
H15 1.1248 -0.2840 0.0469 0.078 Uiso calc R 1 H
C16 0.9530(2) -0.2669(3) -0.00844(13) 0.0610(6) Uani d . 1 C
H16 0.9757 -0.3338 -0.0436 0.073 Uiso calc R 1 H
C17 0.8312(2) -0.1961(3) -0.00913(10) 0.0480(5) Uani d . 1 C
H17 0.7692 -0.2146 -0.0446 0.058 Uiso calc R 1 H
N1 0.67749(16) -0.0220(2) 0.04232(8) 0.0426(4) Uani d D 1 N
O1 0.64703(13) 0.12989(18) 0.15188(6) 0.0400(3) Uani d . 1 O
O2 0.73462(14) 0.30758(19) 0.06512(6) 0.0447(3) Uani d . 1 O
O3 0.49756(14) 0.2045(2) 0.04927(7) 0.0523(4) Uani d . 1 O
P1 0.63039(5) 0.16044(7) 0.07590(2) 0.03734(17) Uani d . 1 P
H1A 0.6215(16) -0.066(3) 0.0134(8) 0.045 Uiso d D 1 H

loop_
_atom_site_aniso_label
_atom_site_aniso_U_11
_atom_site_aniso_U_22
_atom_site_aniso_U_33
_atom_site_aniso_U_12
_atom_site_aniso_U_13
_atom_site_aniso_U_23
C1 0.0501(12) 0.0589(13) 0.0421(11) 0.0092(10) 0.0096(9) -0.0054(10)
C2 0.0619(14) 0.0839(18) 0.0396(12) -0.0031(13) 0.0165(10) -0.0121(12)
C3 0.0668(15) 0.0758(17) 0.0363(11) -0.0174(13) 0.0044(10) 0.0053(11)
C4 0.0760(16) 0.0533(13) 0.0473(12) -0.0021(12) -0.0024(11) 0.0070(11)
C5 0.0575(12) 0.0450(11) 0.0397(11) 0.0041(9) 0.0044(9) -0.0023(9)
C6 0.0349(9) 0.0437(10) 0.0340(9) -0.0030(8) 0.0026(7) -0.0054(8)
C7 0.0373(9) 0.0372(9) 0.0331(9) 0.0017(7) 0.0020(7) -0.0050(7)
C8 0.0436(10) 0.0380(10) 0.0394(10) -0.0049(8) 0.0037(8) -0.0055(8)
C9 0.0731(15) 0.0448(12) 0.0547(13) -0.0097(11) 0.0074(11) -0.0130(10)
C10 0.0400(10) 0.0607(13) 0.0508(12) -0.0065(9) 0.0009(9) -0.0066(10)
C11 0.0577(12) 0.0378(10) 0.0440(11) -0.0051(9) 0.0066(9) 0.0009(8)
C12 0.0417(10) 0.0351(9) 0.0369(9) 0.0003(8) 0.0052(8) 0.0033(8)
N2 0.0457(9) 0.0552(11) 0.0452(10) 0.0004(8) -0.0032(7) -0.0012(8)
C14 0.0485(12) 0.0632(15) 0.0668(15) 0.0007(11) -0.0077(11) 0.0088(12)
C15 0.0490(13) 0.0595(15) 0.0875(19) 0.0140(11) 0.0146(12) 0.0120(14)
C16 0.0679(15) 0.0522(13) 0.0663(15) 0.0149(11) 0.0228(12) -0.0006(11)
C17 0.0564(12) 0.0450(11) 0.0430(11) 0.0064(9) 0.0076(9) -0.0036(9)
N1 0.0390(9) 0.0490(10) 0.0384(9) 0.0024(7) -0.0024(7) -0.0117(7)
O1 0.0469(7) 0.0404(7) 0.0328(7) -0.0091(6) 0.0056(5) -0.0072(5)
O2 0.0539(8) 0.0464(8) 0.0344(7) -0.0035(6) 0.0072(6) -0.0021(6)
O3 0.0451(8) 0.0597(9) 0.0497(8) 0.0106(7) -0.0058(6) -0.0189(7)
P1 0.0385(3) 0.0421(3) 0.0308(3) 0.0011(2) 0.00065(19) -0.00662(19)

loop_
_atom_type_symbol
_atom_type_description
_atom_type_scat_dispersion_real
_atom_type_scat_dispersion_imag
_atom_type_scat_source
C C 0.0033 0.0016 'International Tables Vol C Tables 4.2.6.8 and 6.1.1.4'
H H 0.0000 0.0000 'International Tables Vol C Tables 4.2.6.8 and 6.1.1.4'
N N 0.0061 0.0033 'International Tables Vol C Tables 4.2.6.8 and 6.1.1.4'
O O 0.0106 0.0060 'International Tables Vol C Tables 4.2.6.8 and 6.1.1.4'
P P 0.1023 0.0942 'International Tables Vol C Tables 4.2.6.8 and 6.1.1.4'

loop_
_geom_angle_atom_site_label_1
_geom_angle_atom_site_label_2
_geom_angle_atom_site_label_3
_geom_angle
C2 C1 C6 120.7(2)
C2 C1 H1 119.6
C6 C1 H1 119.6
C3 C2 C1 120.4(2)
C3 C2 H2 119.8
C1 C2 H2 119.8
C2 C3 C4 119.6(2)
C2 C3 H3 120.2
C4 C3 H3 120.2
C3 C4 C5 120.5(2)
C3 C4 H4 119.8
C5 C4 H4 119.8
C4 C5 C6 120.5(2)
C4 C5 H5 119.7
C6 C5 H5 119.7
C1 C6 C5 118.25(19)
C1 C6 C7 120.48(18)
C5 C6 C7 121.23(17)
O1 C7 C6 106.32(15)
O1 C7 C8 109.12(14)
C6 C7 C8 116.75(15)
O1 C7 H7 108.1
C6 C7 H7 108.1
C8 C7 H7 108.1
C11 C8 C10 110.42(17)
C11 C8 C9 106.73(17)
C10 C8 C9 110.25(17)
C11 C8 C7 107.71(15)
C10 C8 C7 112.12(17)
C9 C8 C7 109.44(16)
C8 C9 H9A 109.5
C8 C9 H9B 109.5
H9A C9 H9B 109.5
C8 C9 H9C 109.5
H9A C9 H9C 109.5
H9B C9 H9C 109.5
C8 C10 H10A 109.5
C8 C10 H10B 109.5
H10A C10 H10B 109.5
C8 C10 H10C 109.5
H10A C10 H10C 109.5
H10B C10 H10C 109.5
O2 C11 C8 112.90(16)
O2 C11 H11A 109.0
C8 C11 H11A 109.0
O2 C11 H11B 109.0
C8 C11 H11B 109.0
H11A C11 H11B 107.8
N2 C12 C17 123.82(19)
N2 C12 N1 118.05(17)
C17 C12 N1 118.12(18)
C12 N2 C14 115.7(2)
N2 C14 C15 124.5(2)
N2 C14 H14 117.7
C15 C14 H14 117.7
C14 C15 C16 118.5(2)
C14 C15 H15 120.8
C16 C15 H15 120.8
C17 C16 C15 118.8(2)
C17 C16 H16 120.6
C15 C16 H16 120.6
C16 C17 C12 118.6(2)
C16 C17 H17 120.7
C12 C17 H17 120.7
C12 N1 P1 129.65(14)
C12 N1 H1A 115.0(15)
P1 N1 H1A 113.9(15)
C7 O1 P1 118.59(12)
C11 O2 P1 117.32(12)
O3 P1 O2 115.14(9)
O3 P1 O1 113.76(8)
O2 P1 O1 103.81(7)
O3 P1 N1 109.98(8)
O2 P1 N1 106.16(8)
O1 P1 N1 107.38(8)

loop_
_geom_bond_atom_site_label_1
_geom_bond_atom_site_label_2
_geom_bond_distance
C1 C2 1.384(3)
C1 C6 1.386(3)
C1 H1 0.9300
C2 C3 1.369(4)
C2 H2 0.9300
C3 C4 1.372(4)
C3 H3 0.9300
C4 C5 1.385(3)
C4 H4 0.9300
C5 C6 1.387(3)
C5 H5 0.9300
C6 C7 1.505(3)
C7 O1 1.464(2)
C7 C8 1.549(3)
C7 H7 0.9800
C8 C11 1.523(3)
C8 C10 1.530(3)
C8 C9 1.535(3)
C9 H9A 0.9600
C9 H9B 0.9600
C9 H9C 0.9600
C10 H10A 0.9600
C10 H10B 0.9600
C10 H10C 0.9600
C11 O2 1.459(2)
C11 H11A 0.9700
C11 H11B 0.9700
C12 N2 1.322(2)
C12 C17 1.385(3)
C12 N1 1.403(2)
N2 C14 1.349(3)
C14 C15 1.358(4)
C14 H14 0.9300
C15 C16 1.372(4)
C15 H15 0.9300
C16 C17 1.369(3)
C16 H16 0.9300
C17 H17 0.9300
N1 P1 1.6235(17)
N1 H1A 0.852(9)
O1 P1 1.5753(14)
O2 P1 1.5718(15)
O3 P1 1.4648(15)

loop_
_geom_hbond_atom_site_label_D
_geom_hbond_atom_site_label_H
_geom_hbond_atom_site_label_A
_geom_hbond_site_symmetry_A
_geom_hbond_distance_DH
_geom_hbond_distance_HA
_geom_hbond_distance_DA
_geom_hbond_angle_DHA
_geom_hbond_publ_flag
N1 H1A O3 3_655 0.852(9) 1.979(10) 2.823(2) 171(2) yes
C10 H10B N2 . 0.96 2.57 3.522(3) 173.7 yes

loop_
_geom_torsion_atom_site_label_1
_geom_torsion_atom_site_label_2
_geom_torsion_atom_site_label_3
_geom_torsion_atom_site_label_4
_geom_torsion
C6 C1 C2 C3 -1.6(4)
C1 C2 C3 C4 1.8(4)
C2 C3 C4 C5 -0.8(4)
C3 C4 C5 C6 -0.4(4)
C2 C1 C6 C5 0.3(3)
C2 C1 C6 C7 177.79(19)
C4 C5 C6 C1 0.7(3)
C4 C5 C6 C7 -176.8(2)
C1 C6 C7 O1 -146.93(18)
C5 C6 C7 O1 30.5(2)
C1 C6 C7 C8 91.1(2)
C5 C6 C7 C8 -91.5(2)
O1 C7 C8 C11 58.19(19)
C6 C7 C8 C11 178.72(16)
O1 C7 C8 C10 -63.5(2)
C6 C7 C8 C10 57.0(2)
O1 C7 C8 C9 173.86(16)
C6 C7 C8 C9 -65.6(2)
C10 C8 C11 O2 64.7(2)
C9 C8 C11 O2 -175.47(17)
C7 C8 C11 O2 -58.0(2)
C17 C12 N2 C14 0.4(3)
N1 C12 N2 C14 -179.35(19)
C12 N2 C14 C15 0.1(4)
N2 C14 C15 C16 -0.3(4)
C14 C15 C16 C17 0.0(4)
C15 C16 C17 C12 0.5(3)
N2 C12 C17 C16 -0.7(3)
N1 C12 C17 C16 179.0(2)
N2 C12 N1 P1 29.9(3)
C17 C12 N1 P1 -149.91(17)
C6 C7 O1 P1 174.45(11)
C8 C7 O1 P1 -58.83(17)
C8 C11 O2 P1 55.4(2)
C11 O2 P1 O3 79.12(15)
C11 O2 P1 O1 -45.89(15)
C11 O2 P1 N1 -158.94(14)
C7 O1 P1 O3 -76.68(14)
C7 O1 P1 O2 49.20(14)
C7 O1 P1 N1 161.37(12)
C12 N1 P1 O3 167.57(17)
C12 N1 P1 O2 42.4(2)
C12 N1 P1 O1 -68.16(19)
